data_2108215
loop_
_publ_author_name
'Antao, Sytle M.'
'Cruickshank, Laura A.'

_publ_section_title
;
 Crystal structure refinements of tetragonal (OH,F)-rich spessartine and
 henritermierite garnets
;
_journal_coeditor_code PS5068SUP1
_journal_issue 1
_journal_name_full 'Acta Crystallographica Section B'
_journal_page_first 104
_journal_page_last 114
_journal_paper_doi 10.1107/S2052520617018248
_journal_volume 74
_journal_year 2018
_chemical_formula_sum 'Al16 F4.77 Mn24 O91.23 Si20.61'
_chemical_formula_weight 3879.48
_space_group_IT_number 142
_symmetry_cell_setting tetragonal
_symmetry_Int_Tables_number 142
_symmetry_space_group_name_Hall '-I 4bd 2c'
_symmetry_space_group_name_H-M 'I 41/a c d :2'
_atom_sites_solution_primary direct
_atom_sites_solution_secondary difmap
_audit_conform_dict_location ftp://ftp.iucr.org/pub/cif_core.dic
_audit_conform_dict_name cif_core.dic
_audit_conform_dict_version 2.4.3
_audit_creation_date 2017-11-14T11:22:47-00:00
_audit_creation_method 'WinGX routine CIF_UPDATE'
_cell_angle_alpha 90
_cell_angle_beta 90
_cell_angle_gamma 90
_cell_formula_units_Z 1
_cell_length_a 11.6446(2)
_cell_length_b 11.6446(2)
_cell_length_c 11.6548(2)
_cell_measurement_reflns_used 9698
_cell_measurement_temperature 293(2)
_cell_measurement_theta_max 62.87
_cell_measurement_theta_min 3.50
_cell_measurement_wavelength 0.71073
_cell_volume 1580.35(5)
_computing_molecular_graphics 'Ortep for Windows (Farrugia, 2012)'
_computing_publication_material 'WinGX publication routines (Farrugia, 2012)'
_computing_structure_refinement 'SHELXL (Sheldrick, 2015)'
_diffrn_ambient_temperature 293(2)
_diffrn_measured_fraction_theta_full 0.994
_diffrn_measured_fraction_theta_max 0.994
_diffrn_measurement_device_type 'Bruker Nonius FR591 Rotating Anode'
_diffrn_radiation_monochromator graphite
_diffrn_radiation_probe x-ray
_diffrn_radiation_type MoK\a
_diffrn_radiation_wavelength 0.71073
_diffrn_reflns_av_R_equivalents 0.0364
_diffrn_reflns_av_unetI/netI 0.0405
_diffrn_reflns_limit_h_max 23
_diffrn_reflns_limit_h_min -29
_diffrn_reflns_limit_k_max 27
_diffrn_reflns_limit_k_min -26
_diffrn_reflns_limit_l_max 29
_diffrn_reflns_limit_l_min -29
_diffrn_reflns_number 50335
_diffrn_reflns_theta_full 62.81
_diffrn_reflns_theta_max 62.81
_diffrn_reflns_theta_min 4.28
_diffrn_standards_number 0
_exptl_absorpt_coefficient_mu 5.426
_exptl_absorpt_correction_type none
_exptl_crystal_colour orange
_exptl_crystal_density_diffrn 4.076
_exptl_crystal_density_method 'not measured'
_exptl_crystal_description 'not given'
_exptl_crystal_F_000 1869
_exptl_crystal_size_max 0.09
_exptl_crystal_size_mid 0.08
_exptl_crystal_size_min 0.07
_refine_diff_density_max 0.676
_refine_diff_density_min -1.645
_refine_diff_density_rms 0.15
_refine_ls_extinction_method none
_refine_ls_goodness_of_fit_ref 1.232
_refine_ls_matrix_type full
_refine_ls_number_constraints 0
_refine_ls_number_parameters 67
_refine_ls_number_reflns 3235
_refine_ls_number_restraints 0
_refine_ls_restrained_S_all 1.232
_refine_ls_R_factor_all 0.0387
_refine_ls_R_factor_gt 0.029
_refine_ls_shift/su_max 0.001
_refine_ls_shift/su_mean 0
_refine_ls_structure_factor_coef Fsqd
_refine_ls_weighting_details 'calc w=1/[\s^2^(Fo^2^)+(0.0000P)^2^+1.0851P] where P=(Fo^2^+2Fc^2^)/3'
_refine_ls_weighting_scheme calc
_refine_ls_wR_factor_gt 0.0743
_refine_ls_wR_factor_ref 0.0774
_reflns_number_gt 2665
_reflns_number_total 3235
_reflns_threshold_expression >2sigma(I)
_cod_data_source_file ps5068sup1.cif
_cod_data_source_block spessartine
_cod_original_sg_symbol_Hall 'I 41/a c d'
_cod_original_sg_symbol_H-M 'I 41/a c d'
_cod_database_code 2108215

loop_
_symmetry_equiv_pos_as_xyz
'x, y, z'
'-x+1/2, -y, z+1/2'
'-y+1/4, x+3/4, z+1/4'
'y+1/4, -x+1/4, z+3/4'
'-x+1/2, y, -z'
'x, -y, -z+1/2'
'y+1/4, x+3/4, -z+3/4'
'-y+1/4, -x+1/4, -z+1/4'
'x+1/2, y+1/2, z+1/2'
'-x+1, -y+1/2, z+1'
'-y+3/4, x+5/4, z+3/4'
'y+3/4, -x+3/4, z+5/4'
'-x+1, y+1/2, -z+1/2'
'x+1/2, -y+1/2, -z+1'
'y+3/4, x+5/4, -z+5/4'
'-y+3/4, -x+3/4, -z+3/4'
'-x, -y, -z'
'x-1/2, y, -z-1/2'
'y-1/4, -x-3/4, -z-1/4'
'-y-1/4, x-1/4, -z-3/4'
'x-1/2, -y, z'
'-x, y, z-1/2'
'-y-1/4, -x-3/4, z-3/4'
'y-1/4, x-1/4, z-1/4'
'-x+1/2, -y+1/2, -z+1/2'
'x, y+1/2, -z'
'y+1/4, -x-1/4, -z+1/4'
'-y+1/4, x+1/4, -z-1/4'
'x, -y+1/2, z+1/2'
'-x+1/2, y+1/2, z'
'-y+1/4, -x-1/4, z-1/4'
'y+1/4, x+1/4, z+1/4'

loop_
_atom_site_label
_atom_site_type_symbol
_atom_site_fract_x
_atom_site_fract_y
_atom_site_fract_z
_atom_site_U_iso_or_equiv
_atom_site_adp_type
_atom_site_occupancy
_atom_site_symmetry_multiplicity
_atom_site_calc_flag
_atom_site_refinement_flags
Al1 Al 0 0 0 0.00458(4) Uani 1 2 d S
Mn1 Mn 0.375435(13) 0 0.25 0.00804(3) Uani 1 2 d S
Mn2 Mn 0 0.25 0.125 0.00797(3) Uani 1 4 d S
Si1 Si 0.12554(3) 0 0.25 0.00437(4) Uani 0.82 2 d SP
O1 O 0.29786(12) 0.71431(10) 0.09773(11) 0.00639(10) Uani 0.85 1 d P
O2 O 0.1523(3) 0.53558(17) 0.0471(2) 0.00577(15) Uani 0.77 1 d P
O3 O 0.45260(4) 0.34800(4) 0.03536(4) 0.00711(5) Uani 1 1 d .
Si2 Si 0.5 0.25 0.125 0.00468(5) Uani 0.97 4 d SP
O22 O 0.1470(9) 0.5206(6) 0.0537(8) 0.0073(6) Uani 0.23 1 d P
F11 F 0.3069(7) 0.7319(6) 0.1058(6) 0.0098(7) Uani 0.15 1 d P

loop_
_atom_site_aniso_label
_atom_site_aniso_U_11
_atom_site_aniso_U_22
_atom_site_aniso_U_33
_atom_site_aniso_U_23
_atom_site_aniso_U_13
_atom_site_aniso_U_12
Al1 0.00463(10) 0.00434(9) 0.00478(7) -0.00010(6) 0.00043(6) 0.00025(6)
Mn1 0.00516(4) 0.00952(5) 0.00945(4) -0.00181(3) 0 0
Mn2 0.00943(4) 0.00943(4) 0.00506(4) 0 0 -0.00168(4)
Si1 0.00363(8) 0.00477(9) 0.00471(8) -0.00007(6) 0 0
O1 0.0073(3) 0.0064(3) 0.00550(19) -0.00088(18) -0.00008(16) -0.00109(19)
O2 0.0054(3) 0.0045(4) 0.0074(3) 0.0013(3) 0.0002(2) -0.0012(3)
O3 0.00809(14) 0.00591(12) 0.00733(10) 0.00088(9) -0.00071(9) -0.00025(10)
Si2 0.00495(7) 0.00495(7) 0.00414(8) 0 0 0
O22 0.0067(13) 0.0062(17) 0.0090(13) 0.0008(11) -0.0013(9) -0.0001(12)
F11 0.0094(15) 0.011(2) 0.0091(13) -0.0019(12) -0.0004(10) -0.0018(13)

loop_
_atom_type_symbol
_atom_type_description
_atom_type_scat_dispersion_real
_atom_type_scat_dispersion_imag
_atom_type_scat_source
Mn Mn 0.3368 0.7283 'International Tables Vol C Tables 4.2.6.8 and 6.1.1.4'
Al Al 0.0645 0.0514 'International Tables Vol C Tables 4.2.6.8 and 6.1.1.4'
O O 0.0106 0.006 'International Tables Vol C Tables 4.2.6.8 and 6.1.1.4'
Si Si 0.0817 0.0704 'International Tables Vol C Tables 4.2.6.8 and 6.1.1.4'
F F 0.0171 0.0103 'International Tables Vol C Tables 4.2.6.8 and 6.1.1.4'

loop_
_geom_angle_atom_site_label_1
_geom_angle_atom_site_label_2
_geom_angle_atom_site_label_3
_geom_angle
_geom_angle_site_symmetry_1
_geom_angle_site_symmetry_3
F11 Al1 F11 180.0(5) 4_454 20_656
F11 Al1 O22 80.8(3) 4_454 26_545
F11 Al1 O22 99.2(3) 20_656 26_545
F11 Al1 O22 99.2(3) 4_454 10_454
F11 Al1 O22 80.8(3) 20_656 10_454
O22 Al1 O22 180.0(6) 26_545 10_454
F11 Al1 O3 96.1(2) 4_454 14_454
F11 Al1 O3 83.9(2) 20_656 14_454
O22 Al1 O3 94.3(3) 26_545 14_454
O22 Al1 O3 85.7(3) 10_454 14_454
F11 Al1 O3 83.9(2) 4_454 30_545
F11 Al1 O3 96.1(2) 20_656 30_545
O22 Al1 O3 85.7(3) 26_545 30_545
O22 Al1 O3 94.3(3) 10_454 30_545
O3 Al1 O3 180.00(3) 14_454 30_545
F11 Al1 O2 94.5(3) 4_454 10_454
F11 Al1 O2 85.5(3) 20_656 10_454
O22 Al1 O2 174.2(2) 26_545 10_454
O22 Al1 O2 5.8(2) 10_454 10_454
O3 Al1 O2 89.69(8) 14_454 10_454
O3 Al1 O2 90.31(8) 30_545 10_454
F11 Al1 O2 85.5(3) 4_454 26_545
F11 Al1 O2 94.5(3) 20_656 26_545
O22 Al1 O2 5.8(2) 26_545 26_545
O22 Al1 O2 174.2(2) 10_454 26_545
O3 Al1 O2 90.31(8) 14_454 26_545
O3 Al1 O2 89.69(8) 30_545 26_545
O2 Al1 O2 180.0(2) 10_454 26_545
F11 Al1 O1 172.82(17) 4_454 20_656
F11 Al1 O1 7.18(17) 20_656 20_656
O22 Al1 O1 94.4(3) 26_545 20_656
O22 Al1 O1 85.6(3) 10_454 20_656
O3 Al1 O1 89.59(4) 14_454 20_656
O3 Al1 O1 90.41(4) 30_545 20_656
O2 Al1 O1 89.92(8) 10_454 20_656
O2 Al1 O1 90.08(8) 26_545 20_656
F11 Al1 O1 7.18(17) 4_454 4_454
F11 Al1 O1 172.82(17) 20_656 4_454
O22 Al1 O1 85.6(3) 26_545 4_454
O22 Al1 O1 94.4(3) 10_454 4_454
O3 Al1 O1 90.41(4) 14_454 4_454
O3 Al1 O1 89.59(4) 30_545 4_454
O2 Al1 O1 90.08(8) 10_454 4_454
O2 Al1 O1 89.92(8) 26_545 4_454
O1 Al1 O1 180.00(3) 20_656 4_454
F11 Mn1 F11 80.3(3) 3_645 8_655
F11 Mn1 O22 158.5(3) 3_645 20_656
F11 Mn1 O22 105.4(2) 8_655 20_656
F11 Mn1 O22 105.4(2) 3_645 23_666
F11 Mn1 O22 158.5(3) 8_655 23_666
O22 Mn1 O22 77.0(3) 20_656 23_666
F11 Mn1 O1 6.08(13) 3_645 3_645
F11 Mn1 O1 74.31(13) 8_655 3_645
O22 Mn1 O1 158.3(3) 20_656 3_645
O22 Mn1 O1 111.44(17) 23_666 3_645
F11 Mn1 O1 74.31(13) 3_645 8_655
F11 Mn1 O1 6.08(13) 8_655 8_655
O22 Mn1 O1 111.44(17) 20_656 8_655
O22 Mn1 O1 158.3(3) 23_666 8_655
O1 Mn1 O1 68.39(5) 3_645 8_655
F11 Mn1 O2 157.7(2) 3_645 20_656
F11 Mn1 O2 110.06(14) 8_655 20_656
O22 Mn1 O2 4.7(2) 20_656 20_656
O22 Mn1 O2 72.45(13) 23_666 20_656
O1 Mn1 O2 158.88(8) 3_645 20_656
O1 Mn1 O2 116.06(5) 8_655 20_656
F11 Mn1 O2 110.06(14) 3_645 23_666
F11 Mn1 O2 157.7(2) 8_655 23_666
O22 Mn1 O2 72.45(13) 20_656 23_666
O22 Mn1 O2 4.7(2) 23_666 23_666
O1 Mn1 O2 116.06(5) 3_645 23_666
O1 Mn1 O2 158.88(8) 8_655 23_666
O2 Mn1 O2 67.91(10) 20_656 23_666
F11 Mn1 O22 128.0(3) 3_645 30_545
F11 Mn1 O22 63.7(3) 8_655 30_545
O22 Mn1 O22 71.6(4) 20_656 30_545
O22 Mn1 O22 98.0(2) 23_666 30_545
O1 Mn1 O22 124.5(3) 3_645 30_545
O1 Mn1 O22 67.7(2) 8_655 30_545
O2 Mn1 O22 73.7(3) 20_656 30_545
O2 Mn1 O22 95.4(3) 23_666 30_545
F11 Mn1 O22 63.7(3) 3_645 25
F11 Mn1 O22 128.0(3) 8_655 25
O22 Mn1 O22 98.0(2) 20_656 25
O22 Mn1 O22 71.6(4) 23_666 25
O1 Mn1 O22 67.7(2) 3_645 25
O1 Mn1 O22 124.5(3) 8_655 25
O2 Mn1 O22 95.4(3) 20_656 25
O2 Mn1 O22 73.7(3) 23_666 25
O22 Mn1 O22 167.1(5) 30_545 25
F11 Mn1 O3 72.6(2) 3_645 20_656
F11 Mn1 O3 95.9(2) 8_655 20_656
O22 Mn1 O3 126.2(2) 20_656 20_656
O22 Mn1 O3 67.1(2) 23_666 20_656
O1 Mn1 O3 74.86(4) 3_645 20_656
O1 Mn1 O3 92.82(4) 8_655 20_656
O2 Mn1 O3 123.81(7) 20_656 20_656
O2 Mn1 O3 69.89(7) 23_666 20_656
O22 Mn1 O3 75.2(2) 30_545 20_656
O22 Mn1 O3 106.53(18) 25 20_656
F11 Mn1 O3 95.9(2) 3_645 23_666
F11 Mn1 O3 72.6(2) 8_655 23_666
O22 Mn1 O3 67.1(2) 20_656 23_666
O22 Mn1 O3 126.2(2) 23_666 23_666
O1 Mn1 O3 92.82(4) 3_645 23_666
O1 Mn1 O3 74.86(4) 8_655 23_666
O2 Mn1 O3 69.89(7) 20_656 23_666
O2 Mn1 O3 123.81(7) 23_666 23_666
O22 Mn1 O3 106.53(18) 30_545 23_666
O22 Mn1 O3 75.2(2) 25 23_666
O3 Mn1 O3 165.28(2) 20_656 23_666
O3 Mn2 O3 158.74(2) 14_454 12_454
O3 Mn2 O3 68.30(2) 14_454 5
O3 Mn2 O3 115.97(2) 12_454 5
O3 Mn2 O3 115.97(2) 14_454 3_545
O3 Mn2 O3 68.30(2) 12_454 3_545
O3 Mn2 O3 158.74(2) 5 3_545
O3 Mn2 F11 124.0(2) 14_454 27_465
O3 Mn2 F11 73.9(2) 12_454 27_465
O3 Mn2 F11 66.64(17) 5 27_465
O3 Mn2 F11 96.53(16) 3_545 27_465
O3 Mn2 F11 96.53(16) 14_454 30_545
O3 Mn2 F11 66.64(17) 12_454 30_545
O3 Mn2 F11 73.9(2) 5 30_545
O3 Mn2 F11 124.0(2) 3_545 30_545
F11 Mn2 F11 101.2(3) 27_465 30_545
O3 Mn2 F11 66.64(17) 14_454 20_656
O3 Mn2 F11 96.53(16) 12_454 20_656
O3 Mn2 F11 124.0(2) 5 20_656
O3 Mn2 F11 73.9(2) 3_545 20_656
F11 Mn2 F11 168.7(4) 27_465 20_656
F11 Mn2 F11 80.0(4) 30_545 20_656
O3 Mn2 F11 73.9(2) 14_454 21_565
O3 Mn2 F11 124.0(2) 12_454 21_565
O3 Mn2 F11 96.53(16) 5 21_565
O3 Mn2 F11 66.64(17) 3_545 21_565
F11 Mn2 F11 80.0(4) 27_465 21_565
F11 Mn2 F11 168.7(4) 30_545 21_565
F11 Mn2 F11 101.2(3) 20_656 21_565
O3 Mn2 O1 74.90(3) 14_454 21_565
O3 Mn2 O1 124.07(3) 12_454 21_565
O3 Mn2 O1 92.43(3) 5 21_565
O3 Mn2 O1 70.00(3) 3_545 21_565
F11 Mn2 O1 75.61(17) 27_465 21_565
F11 Mn2 O1 165.99(19) 30_545 21_565
F11 Mn2 O1 105.93(15) 20_656 21_565
F11 Mn2 O1 5.01(17) 21_565 21_565
O3 Mn2 O1 124.07(3) 14_454 27_465
O3 Mn2 O1 74.90(3) 12_454 27_465
O3 Mn2 O1 70.00(3) 5 27_465
O3 Mn2 O1 92.43(3) 3_545 27_465
F11 Mn2 O1 5.01(18) 27_465 27_465
F11 Mn2 O1 105.93(15) 30_545 27_465
F11 Mn2 O1 165.99(19) 20_656 27_465
F11 Mn2 O1 75.61(17) 21_565 27_465
O1 Mn2 O1 71.39(6) 21_565 27_465
O3 Mn2 O1 92.43(3) 14_454 30_545
O3 Mn2 O1 70.00(3) 12_454 30_545
O3 Mn2 O1 74.90(3) 5 30_545
O3 Mn2 O1 124.07(3) 3_545 30_545
F11 Mn2 O1 105.93(15) 27_465 30_545
F11 Mn2 O1 5.01(17) 30_545 30_545
F11 Mn2 O1 75.61(17) 20_656 30_545
F11 Mn2 O1 165.99(19) 21_565 30_545
O1 Mn2 O1 164.85(6) 21_565 30_545
O1 Mn2 O1 110.73(6) 27_465 30_545
O3 Mn2 O1 70.00(3) 14_454 20_656
O3 Mn2 O1 92.43(3) 12_454 20_656
O3 Mn2 O1 124.07(3) 5 20_656
O3 Mn2 O1 74.90(3) 3_545 20_656
F11 Mn2 O1 165.99(19) 27_465 20_656
F11 Mn2 O1 75.61(17) 30_545 20_656
F11 Mn2 O1 5.01(17) 20_656 20_656
F11 Mn2 O1 105.93(15) 21_565 20_656
O1 Mn2 O1 110.73(6) 21_565 20_656
O1 Mn2 O1 164.85(6) 27_465 20_656
O1 Mn2 O1 71.39(6) 30_545 20_656
O2 Si1 O2 101.3(2) 23_666 20_656
O2 Si1 O1 113.58(11) 23_666 20_656
O2 Si1 O1 114.01(11) 20_656 20_656
O2 Si1 O1 114.01(11) 23_666 23_666
O2 Si1 O1 113.58(11) 20_656 23_666
O1 Si1 O1 100.95(10) 20_656 23_666
O2 Si1 O22 2.8(4) 23_666 23_666
O2 Si1 O22 98.9(2) 20_656 23_666
O1 Si1 O22 116.0(3) 20_656 23_666
O1 Si1 O22 114.1(3) 23_666 23_666
O2 Si1 O22 98.9(2) 23_666 20_656
O2 Si1 O22 2.8(4) 20_656 20_656
O1 Si1 O22 114.1(3) 20_656 20_656
O1 Si1 O22 116.0(3) 23_666 20_656
O22 Si1 O22 96.5(7) 23_666 20_656
O2 Si1 F11 113.4(3) 23_666 20_656
O2 Si1 F11 116.6(3) 20_656 20_656
O1 Si1 F11 2.8(3) 20_656 20_656
O1 Si1 F11 98.7(2) 23_666 20_656
O22 Si1 F11 115.9(4) 23_666 20_656
O22 Si1 F11 116.8(4) 20_656 20_656
O2 Si1 F11 116.6(3) 23_666 23_666
O2 Si1 F11 113.4(3) 20_656 23_666
O1 Si1 F11 98.7(2) 20_656 23_666
O1 Si1 F11 2.8(3) 23_666 23_666
O22 Si1 F11 116.8(4) 23_666 23_666
O22 Si1 F11 115.9(4) 20_656 23_666
F11 Si1 F11 96.4(5) 20_656 23_666
O2 Si1 Mn1 50.66(11) 23_666 .
O2 Si1 Mn1 50.66(11) 20_656 .
O1 Si1 Mn1 129.53(5) 20_656 .
O1 Si1 Mn1 129.53(5) 23_666 .
O22 Si1 Mn1 48.2(3) 23_666 .
O22 Si1 Mn1 48.2(3) 20_656 .
F11 Si1 Mn1 131.8(3) 20_656 .
F11 Si1 Mn1 131.8(3) 23_666 .
O2 Si1 Mn1 129.34(11) 23_666 18_556
O2 Si1 Mn1 129.34(11) 20_656 18_556
O1 Si1 Mn1 50.47(5) 20_656 18_556
O1 Si1 Mn1 50.47(5) 23_666 18_556
O22 Si1 Mn1 131.8(3) 23_666 18_556
O22 Si1 Mn1 131.8(3) 20_656 18_556
F11 Si1 Mn1 48.2(3) 20_656 18_556
F11 Si1 Mn1 48.2(3) 23_666 18_556
Mn1 Si1 Mn1 180 . 18_556
Si1 O1 Al1 133.22(7) 27_565 3
Si1 O1 Mn1 95.33(6) 27_565 4_564
Al1 O1 Mn1 102.56(6) 3 4_564
Si1 O1 Mn2 122.14(7) 27_565 27_565
Al1 O1 Mn2 97.19(4) 3 27_565
Mn1 O1 Mn2 99.50(4) 4_564 27_565
Si1 O2 Al1 133.69(14) 27_565 10_454
Si1 O2 Mn1 95.38(14) 27_565 27_565
Al1 O2 Mn1 102.62(11) 10_454 27_565
Si1 O2 Mn1 121.96(15) 27_565 25
Al1 O2 Mn1 96.88(10) 10_454 25
Mn1 O2 Mn1 99.33(8) 27_565 25
Si2 O3 Al1 133.45(3) . 14_554
Si2 O3 Mn2 95.35(2) . 11_544
Al1 O3 Mn2 102.728(19) 14_554 11_544
Si2 O3 Mn1 121.72(2) . 27_565
Al1 O3 Mn1 97.326(19) 14_554 27_565
Mn2 O3 Mn1 99.339(17) 11_544 27_565
O3 Si2 O3 113.859(17) 27_565 10_554
O3 Si2 O3 113.859(17) 27_565 .
O3 Si2 O3 101.01(3) 10_554 .
O3 Si2 O3 101.01(3) 27_565 20_656
O3 Si2 O3 113.859(17) 10_554 20_656
O3 Si2 O3 113.859(17) . 20_656
O3 Si2 Mn2 50.506(16) 27_565 25
O3 Si2 Mn2 129.494(16) 10_554 25
O3 Si2 Mn2 129.494(16) . 25
O3 Si2 Mn2 50.506(16) 20_656 25
O3 Si2 Mn2 129.494(16) 27_565 11_544
O3 Si2 Mn2 50.506(16) 10_554 11_544
O3 Si2 Mn2 50.506(16) . 11_544
O3 Si2 Mn2 129.494(16) 20_656 11_544
Mn2 Si2 Mn2 180 25 11_544
Si1 O22 Al1 125.8(4) 27_565 10_454
Si1 O22 Mn1 93.3(5) 27_565 27_565
Al1 O22 Mn1 108.3(4) 10_454 27_565
Si1 O22 Mn1 119.0(5) 27_565 25
Al1 O22 Mn1 102.6(4) 10_454 25
Mn1 O22 Mn1 105.4(3) 27_565 25
Al1 F11 Si1 123.7(4) 3 27_565
Al1 F11 Mn1 108.9(4) 3 4_564
Si1 F11 Mn1 91.6(3) 27_565 4_564
Al1 F11 Mn2 105.0(3) 3 27_565
Si1 F11 Mn2 118.4(4) 27_565 27_565
Mn1 F11 Mn2 106.7(3) 4_564 27_565

loop_
_geom_bond_atom_site_label_1
_geom_bond_atom_site_label_2
_geom_bond_distance
_geom_bond_site_symmetry_2
Al1 F11 1.818(8) 4_454
Al1 F11 1.818(8) 20_656
Al1 O22 1.838(10) 26_545
Al1 O22 1.838(10) 10_454
Al1 O3 1.8993(5) 14_454
Al1 O3 1.8993(5) 30_545
Al1 O2 1.902(3) 10_454
Al1 O2 1.902(3) 26_545
Al1 O1 1.9060(12) 20_656
Al1 O1 1.9060(12) 4_454
Mn1 F11 2.173(9) 3_645
Mn1 F11 2.173(9) 8_655
Mn1 O22 2.174(10) 20_656
Mn1 O22 2.174(10) 23_666
Mn1 O1 2.2562(14) 3_645
Mn1 O1 2.2562(14) 8_655
Mn1 O2 2.260(3) 20_656
Mn1 O2 2.260(3) 23_666
Mn1 O22 2.315(9) 30_545
Mn1 O22 2.315(9) 25
Mn1 O3 2.4148(5) 20_656
Mn1 O3 2.4148(5) 23_666
Mn2 O3 2.2583(5) 14_454
Mn2 O3 2.2583(5) 12_454
Mn2 O3 2.2583(5) 5
Mn2 O3 2.2583(5) 3_545
Mn2 F11 2.269(8) 27_465
Mn2 F11 2.269(8) 30_545
Mn2 F11 2.269(8) 20_656
Mn2 F11 2.269(8) 21_565
Mn2 O1 2.4113(13) 21_565
Mn2 O1 2.4113(13) 27_465
Mn2 O1 2.4113(13) 30_545
Mn2 O1 2.4113(13) 20_656
Si1 O2 1.6326(19) 23_666
Si1 O2 1.6326(19) 20_656
Si1 O1 1.6440(9) 20_656
Si1 O1 1.6440(9) 23_666
Si1 O22 1.815(6) 23_666
Si1 O22 1.815(6) 20_656
Si1 F11 1.878(5) 20_656
Si1 F11 1.878(5) 23_666
Si1 Mn1 2.9124(4) 18_556
O1 Si1 1.6440(9) 27_565
O1 Al1 1.9060(12) 3
O1 Mn1 2.2562(14) 4_564
O1 Mn2 2.4113(13) 27_565
O2 Si1 1.6326(19) 27_565
O2 Al1 1.902(3) 10_454
O2 Mn1 2.260(3) 27_565
O2 Mn1 2.423(3) 25
O3 Si2 1.6427(4) .
O3 Al1 1.8993(5) 14_554
O3 Mn2 2.2583(5) 11_544
O3 Mn1 2.4148(5) 27_565
Si2 O3 1.6427(4) 27_565
Si2 O3 1.6427(4) 10_554
Si2 O3 1.6427(4) 20_656
Si2 Mn2 2.9137 25
Si2 Mn2 2.9137 11_544
O22 Si1 1.815(6) 27_565
O22 Al1 1.838(10) 10_454
O22 Mn1 2.174(10) 27_565
O22 Mn1 2.315(9) 25
F11 Al1 1.818(8) 3
F11 Si1 1.878(5) 27_565
F11 Mn1 2.173(9) 4_564
F11 Mn2 2.269(8) 27_565

_cod_database_fobs_code 2108215
